data_7105600
loop_
_publ_author_name
'Wang, Shuao'
'Alekseev, Evgeny V.'
'Depmeier, Wulf'
'Albrecht-Schmitt, Thomas E'

_publ_section_title
;
 Further insights into intermediate- and mixed-valency in neptunium
 oxoanion compounds: structure and absorption spectroscopy of
 K(2)[(NpO(2))(3)B(10)O(16)(OH)(2)(NO(3))(2)].
;
_journal_issue 22
_journal_name_full 'Chemical communications (Cambridge, England)'
_journal_page_first 3955
_journal_page_last 3957
_journal_paper_doi 10.1039/c002588g
_journal_volume 46
_journal_year 2010
_chemical_formula_moiety 'K2[(Np(VI)O2) (Np(V)O2)2 B10 O16 (OH)2](NO3)2'
_chemical_formula_sum 'B10 K2 N2 Np3 O30'
_chemical_formula_weight 1405.32
_chemical_melting_point ?
_chemical_name_common 'Potassium neptunium nitratoborate'
_chemical_name_systematic
;
?
;
_space_group_IT_number 14
_symmetry_cell_setting monoclinic
_symmetry_space_group_name_Hall '-P 2yn'
_symmetry_space_group_name_H-M 'P 1 21/n 1'
_atom_sites_solution_hydrogens none
_atom_sites_solution_primary direct
_atom_sites_solution_secondary difmap
_audit_creation_method SHELXL-97
_cell_angle_alpha 90.00
_cell_angle_beta 90.922(13)
_cell_angle_gamma 90.00
_cell_formula_units_Z 2
_cell_length_a 6.599(5)
_cell_length_b 16.026(12)
_cell_length_c 11.053(9)
_cell_measurement_reflns_used 2026
_cell_measurement_temperature 100(2)
_cell_measurement_theta_max 24.88
_cell_measurement_theta_min 2.24
_cell_volume 1168.8(16)
_computing_cell_refinement 'smart saint'
_computing_data_collection smart
_computing_data_reduction SAINT
_computing_molecular_graphics 'SHELXP-97 (Sheldrick, 1997)'
_computing_publication_material 'SHELXCIF-97 (Sheldrick, 2000)'
_computing_structure_refinement 'SHELXL-97 (Sheldrick, 1997)'
_computing_structure_solution 'SHELXS-97 (Sheldrick, 1990)'
_diffrn_ambient_temperature 100(2)
_diffrn_detector_area_resol_mean 0
_diffrn_measured_fraction_theta_full 0.998
_diffrn_measured_fraction_theta_max 0.998
_diffrn_measurement_device_type 'BRUKER apex II'
_diffrn_measurement_method '0.5 wide w/ exposures'
_diffrn_radiation_monochromator 'Quazar optics'
_diffrn_radiation_source 'Imus microfocused'
_diffrn_radiation_type MoK\a
_diffrn_radiation_wavelength 0.71073
_diffrn_reflns_av_R_equivalents 0.1462
_diffrn_reflns_av_sigmaI/netI 0.0901
_diffrn_reflns_limit_h_max 7
_diffrn_reflns_limit_h_min -7
_diffrn_reflns_limit_k_max 18
_diffrn_reflns_limit_k_min -18
_diffrn_reflns_limit_l_max 13
_diffrn_reflns_limit_l_min -13
_diffrn_reflns_number 10978
_diffrn_reflns_theta_full 24.88
_diffrn_reflns_theta_max 24.88
_diffrn_reflns_theta_min 2.24
_exptl_absorpt_coefficient_mu 13.738
_exptl_absorpt_correction_T_max 0.884
_exptl_absorpt_correction_T_min 0.530
_exptl_absorpt_correction_type numerical
_exptl_absorpt_process_details SHELTXPREP
_exptl_crystal_colour Pink
_exptl_crystal_density_diffrn 3.993
_exptl_crystal_density_meas ?
_exptl_crystal_density_method 'not measured'
_exptl_crystal_description Tablet
_exptl_crystal_F_000 1242
_exptl_crystal_size_max 0.047
_exptl_crystal_size_mid 0.041
_exptl_crystal_size_min 0.009
_refine_diff_density_max 3.602
_refine_diff_density_min -2.555
_refine_diff_density_rms 0.477
_refine_ls_extinction_method none
_refine_ls_goodness_of_fit_ref 0.974
_refine_ls_hydrogen_treatment none
_refine_ls_matrix_type full
_refine_ls_number_parameters 214
_refine_ls_number_reflns 2026
_refine_ls_number_restraints 48
_refine_ls_restrained_S_all 0.964
_refine_ls_R_factor_all 0.0740
_refine_ls_R_factor_gt 0.0518
_refine_ls_shift/su_max 0.001
_refine_ls_shift/su_mean 0.000
_refine_ls_structure_factor_coef Fsqd
_refine_ls_weighting_details 'calc w=1/[\s^2^(Fo^2^)+(0.0765P)^2^+0.0000P] where P=(Fo^2^+2Fc^2^)/3'
_refine_ls_weighting_scheme calc
_refine_ls_wR_factor_gt 0.1259
_refine_ls_wR_factor_ref 0.1350
_reflns_number_gt 1447
_reflns_number_total 2026
_reflns_threshold_expression >2sigma(I)
_cod_data_source_file c002588g.txt
_cod_data_source_block KNpBNO
_cod_depositor_comments
;
The following automatic conversions were performed:
'_symmetry_cell_setting' value 'Monoclinic' changed to 'monoclinic'
according to '/home/saulius/struct/CIF-dictionaries/cif_core.dic'
dictionary named 'cif_core.dic' version 2.4.1 from 2010-06-29.

Automatic conversion script
Id: cif_fix_enum 1527 2010-12-29 10:47:43Z saulius 

The following automatic conversions were performed:

'_chemical_melting_point' value 'n/a' was changed to '?' - the value
is undefined or not given.

Automatic conversion script
Id: cif_fix_values 1646 2011-03-28 12:23:43Z adriana 

The following automatic conversions were performed:

'_exptl_crystal_density_meas' value 'n/a' was changed to '?' - the
value is perceived as not measured.

Automatic conversion script
Id: cif_fix_values 3008 2015-01-20 13:52:24Z robertas 
;
_cod_original_cell_volume 1168.7(16)
_cod_original_sg_symbol_H-M P2(1)/n
_cod_database_code 7105600

loop_
_symmetry_equiv_pos_as_xyz
'x, y, z'
'-x+1/2, y+1/2, -z+1/2'
'-x, -y, -z'
'x-1/2, -y-1/2, z-1/2'

loop_
_atom_site_label
_atom_site_type_symbol
_atom_site_fract_x
_atom_site_fract_y
_atom_site_fract_z
_atom_site_U_iso_or_equiv
_atom_site_adp_type
_atom_site_occupancy
_atom_site_symmetry_multiplicity
_atom_site_calc_flag
_atom_site_refinement_flags
_atom_site_disorder_assembly
_atom_site_disorder_group
Np1 Np 0.60760(8) 0.24933(4) 0.90114(5) 0.00900(18) Uani 1 1 d . . .
Np2 Np 0.5000 0.5000 1.0000 0.0173(2) Uani 1 2 d S . .
B1 B 1.069(2) 0.2350(10) 0.9503(16) 0.007(4) Uani 1 1 d . . .
B2 B 0.590(3) 0.4467(12) 0.6203(17) 0.016(4) Uani 1 1 d U . .
B3 B 0.305(3) 0.1748(11) 1.1078(16) 0.010(3) Uani 1 1 d U . .
B4 B 0.456(3) 0.3110(11) 0.6499(17) 0.013(4) Uani 1 1 d U . .
B5 B 1.112(3) 0.2769(11) 0.7330(16) 0.009(4) Uani 1 1 d U . .
N1 N 0.111(2) 0.4303(9) 1.0860(13) 0.022(3) Uani 1 1 d . . .
K1 K 0.3592(5) 0.0116(2) 0.8408(3) 0.0193(8) Uani 1 1 d . . .
O1 O 0.6234(14) 0.1393(6) 0.8676(9) 0.010(2) Uani 1 1 d U . .
O2 O 0.5928(15) 0.3605(7) 0.9368(9) 0.017(3) Uani 1 1 d . . .
O3 O 0.9153(14) 0.2287(6) 1.0288(9) 0.006(2) Uani 1 1 d U . .
O4 O 0.2640(15) 0.2115(6) 0.9792(9) 0.010(2) Uani 1 1 d U . .
O5 O 0.3241(16) 0.2736(6) 0.7409(10) 0.013(2) Uani 1 1 d . . .
O6 O 0.1700(18) 0.5057(8) 1.1139(10) 0.028(3) Uani 1 1 d . . .
O7 O 0.5171(15) 0.2016(7) 1.1276(9) 0.012(2) Uani 1 1 d . . .
O8 O 1.0048(15) 0.2623(6) 0.8371(9) 0.010(2) Uani 1 1 d . . .
O9 O 0.6613(15) 0.2868(7) 0.6892(9) 0.012(2) Uani 1 1 d . . .
O10 O 0.2264(17) 0.3933(7) 1.0114(11) 0.025(3) Uani 1 1 d . . .
O11 O 0.4313(15) 0.3983(6) 0.6422(9) 0.010(2) Uani 1 1 d U . .
O12 O 0.7895(15) 0.4148(7) 0.6005(10) 0.015(2) Uani 1 1 d . . .
O13 O 0.5619(17) 0.5316(6) 0.6199(10) 0.014(3) Uani 1 1 d . . .
O14 O -0.0394(18) 0.3996(8) 1.1286(11) 0.025(3) Uani 1 1 d . . .
O15 O 0.4017(18) 0.5260(8) 0.8583(11) 0.028(3) Uani 1 1 d . . .

loop_
_atom_site_aniso_label
_atom_site_aniso_U_11
_atom_site_aniso_U_22
_atom_site_aniso_U_33
_atom_site_aniso_U_23
_atom_site_aniso_U_13
_atom_site_aniso_U_12
Np1 0.0109(3) 0.0154(3) 0.0007(3) 0.0003(2) 0.0000(2) 0.0000(3)
Np2 0.0226(5) 0.0223(5) 0.0070(4) -0.0011(4) 0.0000(3) 0.0006(5)
B1 0.004(8) 0.015(10) 0.002(8) -0.004(7) 0.000(6) -0.003(7)
B2 0.020(5) 0.015(5) 0.012(5) -0.004(4) -0.003(4) 0.000(4)
B3 0.009(5) 0.011(5) 0.010(5) 0.001(4) 0.001(4) 0.001(4)
B4 0.014(5) 0.014(5) 0.010(5) 0.000(4) 0.000(4) 0.003(4)
B5 0.009(5) 0.012(5) 0.007(5) 0.000(4) 0.001(4) 0.000(4)
N1 0.018(8) 0.029(9) 0.017(8) 0.002(7) 0.001(6) 0.012(7)
K1 0.0145(18) 0.026(2) 0.0175(18) 0.0027(17) -0.0012(14) -0.0039(16)
O1 0.007(4) 0.014(4) 0.010(4) -0.002(3) -0.002(3) -0.004(3)
O2 0.012(6) 0.029(7) 0.010(6) 0.009(5) -0.007(5) -0.001(5)
O3 0.007(3) 0.007(3) 0.003(3) -0.001(2) -0.002(2) 0.001(2)
O4 0.010(3) 0.012(3) 0.009(3) 0.001(2) 0.002(2) 0.000(2)
O5 0.013(6) 0.017(6) 0.007(6) -0.002(4) -0.007(4) 0.002(5)
O6 0.046(8) 0.019(6) 0.021(6) -0.002(6) 0.009(5) 0.005(7)
O7 0.009(5) 0.024(6) 0.003(5) -0.002(4) -0.002(4) 0.000(5)
O8 0.009(5) 0.013(6) 0.006(6) -0.002(4) 0.002(4) -0.001(4)
O9 0.015(6) 0.018(6) 0.005(5) 0.002(4) 0.004(5) 0.007(5)
O10 0.019(6) 0.036(7) 0.021(7) -0.006(6) 0.003(5) 0.007(6)
O11 0.008(4) 0.013(4) 0.009(4) 0.005(3) -0.002(3) 0.001(3)
O12 0.008(5) 0.024(6) 0.012(6) 0.002(5) -0.004(4) 0.004(5)
O13 0.021(6) 0.010(5) 0.010(6) 0.000(4) -0.002(5) 0.007(5)
O14 0.021(7) 0.038(8) 0.016(7) 0.001(6) 0.004(5) -0.004(6)
O15 0.024(7) 0.046(9) 0.013(6) -0.005(5) -0.006(5) 0.001(6)

loop_
_atom_type_symbol
_atom_type_description
_atom_type_scat_dispersion_real
_atom_type_scat_dispersion_imag
_atom_type_scat_source
B B 0.0013 0.0007 'International Tables Vol C Tables 4.2.6.8 and 6.1.1.4'
O O 0.0106 0.0060 'International Tables Vol C Tables 4.2.6.8 and 6.1.1.4'
K K 0.2009 0.2494 'International Tables Vol C Tables 4.2.6.8 and 6.1.1.4'
N N 0.0061 0.0033 'International Tables Vol C Tables 4.2.6.8 and 6.1.1.4'
Np Np -11.4937 4.1493 'International Tables Vol C Tables 4.2.6.8 and 6.1.1.4'

loop_
_geom_angle_atom_site_label_1
_geom_angle_atom_site_label_2
_geom_angle_atom_site_label_3
_geom_angle
_geom_angle_site_symmetry_1
_geom_angle_site_symmetry_3
_geom_angle_publ_flag
O1 Np1 O2 179.3(5) . . ?
O1 Np1 O9 91.9(4) . . ?
O2 Np1 O9 88.7(4) . . ?
O1 Np1 O3 86.4(4) . . ?
O2 Np1 O3 93.1(4) . . ?
O9 Np1 O3 116.6(3) . . ?
O1 Np1 O4 83.7(4) . . ?
O2 Np1 O4 96.3(4) . . ?
O9 Np1 O4 122.2(3) . . ?
O3 Np1 O4 120.6(3) . . ?
O1 Np1 O5 92.9(4) . . ?
O2 Np1 O5 87.7(4) . . ?
O9 Np1 O5 54.7(3) . . ?
O3 Np1 O5 171.2(3) . . ?
O4 Np1 O5 67.9(3) . . ?
O1 Np1 O7 85.9(4) . . ?
O2 Np1 O7 93.6(4) . . ?
O9 Np1 O7 174.8(3) . . ?
O3 Np1 O7 68.0(3) . . ?
O4 Np1 O7 53.0(3) . . ?
O5 Np1 O7 120.7(3) . . ?
O1 Np1 O8 87.8(4) . . ?
O2 Np1 O8 92.1(4) . . ?
O9 Np1 O8 65.2(3) . . ?
O3 Np1 O8 51.4(3) . . ?
O4 Np1 O8 168.9(3) . . ?
O5 Np1 O8 119.8(3) . . ?
O7 Np1 O8 119.3(3) . . ?
O1 Np1 B1 84.5(4) . . ?
O2 Np1 B1 95.2(4) . . ?
O9 Np1 B1 91.7(4) . . ?
O3 Np1 B1 25.0(4) . . ?
O4 Np1 B1 144.4(4) . . ?
O5 Np1 B1 146.2(4) . . ?
O7 Np1 B1 92.8(4) . . ?
O8 Np1 B1 26.6(4) . . ?
O1 Np1 B4 98.4(5) . . ?
O2 Np1 B4 82.2(5) . . ?
O9 Np1 B4 27.7(4) . . ?
O3 Np1 B4 143.4(4) . . ?
O4 Np1 B4 96.0(4) . . ?
O5 Np1 B4 28.1(4) . . ?
O7 Np1 B4 148.2(4) . . ?
O8 Np1 B4 92.3(4) . . ?
B1 Np1 B4 118.9(5) . . ?
O1 Np1 K1 26.4(3) . . ?
O2 Np1 K1 153.8(3) . . ?
O9 Np1 K1 97.6(3) . . ?
O3 Np1 K1 106.5(2) . . ?
O4 Np1 K1 58.9(2) . . ?
O5 Np1 K1 75.6(2) . . ?
O7 Np1 K1 78.4(2) . . ?
O8 Np1 K1 113.7(2) . . ?
B1 Np1 K1 110.0(3) . . ?
B4 Np1 K1 91.6(3) . . ?
O15 Np2 O15 179.999(5) . 3_667 ?
O15 Np2 O2 86.9(5) . 3_667 ?
O15 Np2 O2 93.1(5) 3_667 3_667 ?
O15 Np2 O2 93.1(5) . . ?
O15 Np2 O2 86.9(5) 3_667 . ?
O2 Np2 O2 180.000(2) 3_667 . ?
O15 Np2 O10 92.9(5) . 3_667 ?
O15 Np2 O10 87.1(5) 3_667 3_667 ?
O2 Np2 O10 64.4(4) 3_667 3_667 ?
O2 Np2 O10 115.6(4) . 3_667 ?
O15 Np2 O10 87.1(5) . . ?
O15 Np2 O10 92.9(5) 3_667 . ?
O2 Np2 O10 115.6(4) 3_667 . ?
O2 Np2 O10 64.4(4) . . ?
O10 Np2 O10 180.0 3_667 . ?
O15 Np2 O6 97.3(5) . . ?
O15 Np2 O6 82.7(5) 3_667 . ?
O2 Np2 O6 66.4(4) 3_667 . ?
O2 Np2 O6 113.6(4) . . ?
O10 Np2 O6 129.0(4) 3_667 . ?
O10 Np2 O6 51.0(4) . . ?
O15 Np2 O6 82.7(5) . 3_667 ?
O15 Np2 O6 97.3(5) 3_667 3_667 ?
O2 Np2 O6 113.6(4) 3_667 3_667 ?
O2 Np2 O6 66.4(4) . 3_667 ?
O10 Np2 O6 51.0(4) 3_667 3_667 ?
O10 Np2 O6 129.0(4) . 3_667 ?
O6 Np2 O6 179.999(2) . 3_667 ?
O15 Np2 N1 86.2(5) . 3_667 ?
O15 Np2 N1 93.8(5) 3_667 3_667 ?
O2 Np2 N1 88.2(4) 3_667 3_667 ?
O2 Np2 N1 91.8(4) . 3_667 ?
O10 Np2 N1 25.1(4) 3_667 3_667 ?
O10 Np2 N1 154.9(4) . 3_667 ?
O6 Np2 N1 154.1(4) . 3_667 ?
O6 Np2 N1 25.9(4) 3_667 3_667 ?
O15 Np2 N1 93.8(5) . . ?
O15 Np2 N1 86.2(5) 3_667 . ?
O2 Np2 N1 91.8(4) 3_667 . ?
O2 Np2 N1 88.2(4) . . ?
O10 Np2 N1 154.9(4) 3_667 . ?
O10 Np2 N1 25.1(4) . . ?
O6 Np2 N1 25.9(4) . . ?
O6 Np2 N1 154.1(4) 3_667 . ?
N1 Np2 N1 179.999(1) 3_667 . ?
O15 Np2 K1 165.0(4) . 4_666 ?
O15 Np2 K1 15.0(4) 3_667 4_666 ?
O2 Np2 K1 85.9(2) 3_667 4_666 ?
O2 Np2 K1 94.1(2) . 4_666 ?
O10 Np2 K1 72.1(3) 3_667 4_666 ?
O10 Np2 K1 107.9(3) . 4_666 ?
O6 Np2 K1 91.8(3) . 4_666 ?
O6 Np2 K1 88.2(3) 3_667 4_666 ?
N1 Np2 K1 80.5(3) 3_667 4_666 ?
N1 Np2 K1 99.5(3) . 4_666 ?
O15 Np2 K1 15.0(4) . 2_556 ?
O15 Np2 K1 165.0(4) 3_667 2_556 ?
O2 Np2 K1 94.1(2) 3_667 2_556 ?
O2 Np2 K1 85.9(2) . 2_556 ?
O10 Np2 K1 107.9(3) 3_667 2_556 ?
O10 Np2 K1 72.1(3) . 2_556 ?
O6 Np2 K1 88.2(3) . 2_556 ?
O6 Np2 K1 91.8(3) 3_667 2_556 ?
N1 Np2 K1 99.5(3) 3_667 2_556 ?
N1 Np2 K1 80.5(3) . 2_556 ?
K1 Np2 K1 180.0 4_666 2_556 ?
O3 B1 O4 122.7(14) . 1_655 ?
O3 B1 O8 112.6(12) . . ?
O4 B1 O8 124.6(14) 1_655 . ?
O3 B1 Np1 51.0(7) . . ?
O4 B1 Np1 167.8(11) 1_655 . ?
O8 B1 Np1 62.2(7) . . ?
O11 B2 O13 118.1(16) . . ?
O11 B2 O12 123.3(15) . . ?
O13 B2 O12 118.6(16) . . ?
O11 B2 K1 55.0(8) . 2_556 ?
O13 B2 K1 63.2(9) . 2_556 ?
O12 B2 K1 177.8(12) . 2_556 ?
O12 B3 O9 114.3(13) 4_566 4_566 ?
O12 B3 O7 111.3(13) 4_566 . ?
O9 B3 O7 114.3(13) 4_566 . ?
O12 B3 O4 108.3(12) 4_566 . ?
O9 B3 O4 107.5(12) 4_566 . ?
O7 B3 O4 100.1(11) . . ?
O11 B4 O9 112.7(13) . . ?
O11 B4 O5 112.1(13) . . ?
O9 B4 O5 104.1(13) . . ?
O11 B4 O3 110.3(13) . 4_565 ?
O9 B4 O3 107.6(13) . 4_565 ?
O5 B4 O3 109.8(13) . 4_565 ?
O11 B4 Np1 114.0(10) . . ?
O9 B4 Np1 50.8(7) . . ?
O5 B4 Np1 56.1(7) . . ?
O3 B4 Np1 135.6(10) 4_565 . ?
O7 B5 O8 121.6(14) 4_665 . ?
O7 B5 O5 120.5(14) 4_665 1_655 ?
O8 B5 O5 117.8(14) . 1_655 ?
O14 N1 O10 124.4(15) . . ?
O14 N1 O6 121.9(14) . . ?
O10 N1 O6 113.8(14) . . ?
O14 N1 Np2 175.0(11) . . ?
O10 N1 Np2 56.0(8) . . ?
O6 N1 Np2 58.1(7) . . ?
O14 N1 K1 51.5(8) . 4_566 ?
O10 N1 K1 163.7(10) . 4_566 ?
O6 N1 K1 72.6(8) . 4_566 ?
Np2 N1 K1 126.5(5) . 4_566 ?
O11 K1 O1 167.9(3) 2_546 . ?
O11 K1 O15 71.0(3) 2_546 2_546 ?
O1 K1 O15 114.5(4) . 2_546 ?
O11 K1 O14 125.8(3) 2_546 4_665 ?
O1 K1 O14 63.2(3) . 4_665 ?
O15 K1 O14 57.0(4) 2_546 4_665 ?
O11 K1 O13 49.8(3) 2_546 2_546 ?
O1 K1 O13 122.0(3) . 2_546 ?
O15 K1 O13 61.1(3) 2_546 2_546 ?
O14 K1 O13 108.4(3) 4_665 2_546 ?
O11 K1 O12 101.3(3) 2_546 2_646 ?
O1 K1 O12 82.3(3) . 2_646 ?
O15 K1 O12 135.6(4) 2_546 2_646 ?
O14 K1 O12 105.0(3) 4_665 2_646 ?
O13 K1 O12 145.1(3) 2_546 2_646 ?
O11 K1 O12 94.3(3) 2_546 4_566 ?
O1 K1 O12 73.7(3) . 4_566 ?
O15 K1 O12 126.4(3) 2_546 4_566 ?
O14 K1 O12 127.4(3) 4_665 4_566 ?
O13 K1 O12 70.1(3) 2_546 4_566 ?
O12 K1 O12 97.3(3) 2_646 4_566 ?
O11 K1 B2 24.3(4) 2_546 2_546 ?
O1 K1 B2 146.6(4) . 2_546 ?
O15 K1 B2 64.4(4) 2_546 2_546 ?
O14 K1 B2 120.7(4) 4_665 2_546 ?
O13 K1 B2 25.6(4) 2_546 2_546 ?
O12 K1 B2 123.2(4) 2_646 2_546 ?
O12 K1 B2 81.3(4) 4_566 2_546 ?
O11 K1 O6 117.3(3) 2_546 4_665 ?
O1 K1 O6 74.8(3) . 4_665 ?
O15 K1 O6 77.8(4) 2_546 4_665 ?
O14 K1 O6 41.4(3) 4_665 4_665 ?
O13 K1 O6 138.9(3) 2_546 4_665 ?
O12 K1 O6 67.2(3) 2_646 4_665 ?
O12 K1 O6 146.4(3) 4_566 4_665 ?
B2 K1 O6 132.3(4) 2_546 4_665 ?
O11 K1 N1 127.3(3) 2_546 4_665 ?
O1 K1 N1 64.1(3) . 4_665 ?
O15 K1 N1 68.2(4) 2_546 4_665 ?
O14 K1 N1 19.5(3) 4_665 4_665 ?
O13 K1 N1 125.8(3) 2_546 4_665 ?
O12 K1 N1 86.1(4) 2_646 4_665 ?
O12 K1 N1 136.8(3) 4_566 4_665 ?
B2 K1 N1 131.8(4) 2_546 4_665 ?
O6 K1 N1 22.4(3) 4_665 4_665 ?
O11 K1 K1 101.6(3) 2_546 3_657 ?
O1 K1 K1 71.4(2) . 3_657 ?
O15 K1 K1 169.7(3) 2_546 3_657 ?
O14 K1 K1 131.9(3) 4_665 3_657 ?
O13 K1 K1 108.7(3) 2_546 3_657 ?
O12 K1 K1 51.8(2) 2_646 3_657 ?
O12 K1 K1 45.5(2) 4_566 3_657 ?
B2 K1 K1 105.9(4) 2_546 3_657 ?
O6 K1 K1 112.4(3) 4_665 3_657 ?
N1 K1 K1 121.9(3) 4_665 3_657 ?
O11 K1 Np1 153.2(2) 2_546 . ?
O1 K1 Np1 17.3(2) . . ?
O15 K1 Np1 106.6(3) 2_546 . ?
O14 K1 Np1 65.1(3) 4_665 . ?
O13 K1 Np1 104.7(2) 2_546 . ?
O12 K1 Np1 98.3(2) 2_646 . ?
O12 K1 Np1 65.0(2) 4_566 . ?
B2 K1 Np1 129.7(4) 2_546 . ?
O6 K1 Np1 87.2(2) 4_665 . ?
N1 K1 Np1 72.0(2) 4_665 . ?
K1 K1 Np1 76.60(11) 3_657 . ?
Np1 O1 K1 136.3(5) . . ?
Np1 O2 Np2 167.4(6) . . ?
B1 O3 B4 118.7(12) . 4_666 ?
B1 O3 Np1 103.9(9) . . ?
B4 O3 Np1 134.2(9) 4_666 . ?
B1 O4 B3 117.6(12) 1_455 . ?
B1 O4 Np1 134.5(10) 1_455 . ?
B3 O4 Np1 105.1(8) . . ?
B5 O5 B4 123.0(12) 1_455 . ?
B5 O5 Np1 139.4(10) 1_455 . ?
B4 O5 Np1 95.7(9) . . ?
N1 O6 Np2 96.0(9) . . ?
N1 O6 K1 85.1(8) . 4_566 ?
Np2 O6 K1 158.5(5) . 4_566 ?
B5 O7 B3 128.5(13) 4_566 . ?
B5 O7 Np1 128.3(10) 4_566 . ?
B3 O7 Np1 99.7(8) . . ?
B5 O8 B1 130.9(12) . . ?
B5 O8 Np1 137.3(9) . . ?
B1 O8 Np1 91.2(8) . . ?
B3 O9 B4 108.2(12) 4_665 . ?
B3 O9 Np1 143.3(9) 4_665 . ?
B4 O9 Np1 101.6(9) . . ?
N1 O10 Np2 98.9(10) . . ?
B2 O11 B4 119.9(13) . . ?
B2 O11 K1 100.7(10) . 2_556 ?
B4 O11 K1 139.3(9) . 2_556 ?
B2 O12 B3 114.3(13) . 4_665 ?
B2 O12 K1 121.0(9) . 2_656 ?
B3 O12 K1 118.2(9) 4_665 2_656 ?
B2 O12 K1 98.8(9) . 4_665 ?
B3 O12 K1 114.4(9) 4_665 4_665 ?
K1 O12 K1 82.7(3) 2_656 4_665 ?
B2 O13 K1 91.3(10) . 2_556 ?
N1 O14 K1 108.9(10) . 4_566 ?
Np2 O15 K1 155.7(7) . 2_556 ?

loop_
_geom_bond_atom_site_label_1
_geom_bond_atom_site_label_2
_geom_bond_distance
_geom_bond_site_symmetry_2
_geom_bond_publ_flag
Np1 O1 1.805(10) . ?
Np1 O2 1.828(12) . ?
Np1 O9 2.449(10) . ?
Np1 O3 2.476(10) . ?
Np1 O4 2.513(10) . ?
Np1 O5 2.585(10) . ?
Np1 O7 2.694(10) . ?
Np1 O8 2.734(10) . ?
Np1 B1 3.091(16) . ?
Np1 B4 3.098(18) . ?
Np1 K1 4.196(5) . ?
Np2 O15 1.736(12) . ?
Np2 O15 1.736(12) 3_667 ?
Np2 O2 2.424(12) 3_667 ?
Np2 O2 2.424(12) . ?
Np2 O10 2.491(12) 3_667 ?
Np2 O10 2.491(12) . ?
Np2 O6 2.534(11) . ?
Np2 O6 2.534(12) 3_667 ?
Np2 N1 2.970(15) 3_667 ?
Np2 N1 2.970(15) . ?
Np2 K1 4.422(4) 4_666 ?
Np2 K1 4.422(4) 2_556 ?
B1 O3 1.348(18) . ?
B1 O4 1.375(19) 1_655 ?
B1 O8 1.38(2) . ?
B2 O11 1.33(2) . ?
B2 O13 1.37(2) . ?
B2 O12 1.43(2) . ?
B2 K1 3.18(2) 2_556 ?
B3 O12 1.44(2) 4_566 ?
B3 O9 1.45(2) 4_566 ?
B3 O7 1.48(2) . ?
B3 O4 1.56(2) . ?
B4 O11 1.41(2) . ?
B4 O9 1.47(2) . ?
B4 O5 1.47(2) . ?
B4 O3 1.50(2) 4_565 ?
B5 O7 1.36(2) 4_665 ?
B5 O8 1.38(2) . ?
B5 O5 1.404(19) 1_655 ?
N1 O14 1.210(18) . ?
N1 O10 1.277(18) . ?
N1 O6 1.306(19) . ?
N1 K1 3.421(15) 4_566 ?
K1 O11 2.650(11) 2_546 ?
K1 O1 2.701(10) . ?
K1 O15 2.781(12) 2_546 ?
K1 O14 2.832(12) 4_665 ?
K1 O13 2.838(12) 2_546 ?
K1 O12 2.856(11) 2_646 ?
K1 O12 3.144(11) 4_566 ?
K1 B2 3.18(2) 2_546 ?
K1 O6 3.277(12) 4_665 ?
K1 N1 3.421(15) 4_665 ?
K1 K1 3.972(7) 3_657 ?
O3 B4 1.50(2) 4_666 ?
O4 B1 1.375(19) 1_455 ?
O5 B5 1.404(19) 1_455 ?
O6 K1 3.277(12) 4_566 ?
O7 B5 1.36(2) 4_566 ?
O9 B3 1.45(2) 4_665 ?
O11 K1 2.650(10) 2_556 ?
O12 B3 1.44(2) 4_665 ?
O12 K1 2.856(11) 2_656 ?
O12 K1 3.144(11) 4_665 ?
O13 K1 2.838(12) 2_556 ?
O14 K1 2.832(12) 4_566 ?
O15 K1 2.781(12) 2_556 ?
